data_2010082
loop_
_publ_author_name
'Yang, Jian'
'Nelson, Barbara R.'
'Weil, John A.'
'Quail, J. Wilson'

_publ_contact_author
;
 J. Wilson Quail
 Department of Chemistry
 University of Saskatchewan
 Saskatoon, Saskatchewan
 Canada S7N 0W0
;
_publ_section_title
;
 The potassium salt of 9-(2,4,6-trinitroanilino)carbazole
;
_journal_issue 10
_journal_name_full 'Acta Crystallographica Section C'
_journal_page_first 1548
_journal_page_last 1550
_journal_paper_doi 10.1107/S0108270194003045
_journal_volume 50
_journal_year 1994
_chemical_formula_moiety 'K 1+, C18 H10 N5 O6 1-'
_chemical_formula_sum 'C18 H10 K N5 O6'
_chemical_formula_weight 431.40
_chemical_name_systematic
;
 Potassium salt of 9-(2,4,6-trinitroanilino)carbazole
;
_space_group_IT_number 14
_symmetry_cell_setting monoclinic
_symmetry_space_group_name_Hall '-P 2yn'
_symmetry_space_group_name_H-M 'P 1 21/n 1'
_cell_angle_alpha 90.0
_cell_angle_beta 113.320(11)
_cell_angle_gamma 90.0
_cell_formula_units_Z 4
_cell_length_a 10.8670(11)
_cell_length_b 13.7970(14)
_cell_length_c 12.7190(13)
_cell_measurement_reflns_used 25
_cell_measurement_temperature 289
_cell_measurement_theta_max 18.00
_cell_measurement_theta_min 8.50
_cell_volume 1751.2(3)
_computing_cell_refinement 'CAD-4 Software'
_computing_data_collection 'CAD-4 Software (Enraf-Nonius, 1988)'
_computing_data_reduction ' NRCVAX DATRD2 (Gabe, Le Page, Charland, Lee & White, 1989)'
_computing_molecular_graphics 'NRCVAX ORTEPII (Johnson, 1976)'
_computing_publication_material 'NRCVAX TABLES and NRCVAX UTILITY'
_computing_structure_refinement 'NRCVAX LSTSQ'
_computing_structure_solution 'NRCVAX SOLVER'
_diffrn_ambient_temperature 287
_diffrn_measurement_device 'Enraf-Nonius CAD-4'
_diffrn_measurement_method \w/2\q
_diffrn_radiation_monochromator graphite
_diffrn_radiation_source 'x-ray tube'
_diffrn_radiation_type MoK\a
_diffrn_radiation_wavelength 0.70930
_diffrn_reflns_av_R_equivalents 0.010
_diffrn_reflns_av_sigmaI/netI 0.021
_diffrn_reflns_limit_h_max 11
_diffrn_reflns_limit_h_min -12
_diffrn_reflns_limit_k_max 16
_diffrn_reflns_limit_k_min 0
_diffrn_reflns_limit_l_max 15
_diffrn_reflns_limit_l_min 0
_diffrn_reflns_number 3513
_diffrn_reflns_theta_max 24.93
_diffrn_reflns_theta_min 0.00
_diffrn_standards_decay_% 0
_diffrn_standards_interval_time 120
_diffrn_standards_number 3
_exptl_absorpt_coefficient_mu 0.35
_exptl_absorpt_correction_T_max 1.0000
_exptl_absorpt_correction_T_min 1.0000
_exptl_absorpt_correction_type none
_exptl_crystal_colour black
_exptl_crystal_density_diffrn 1.636
_exptl_crystal_density_meas 1.633
_exptl_crystal_density_method flotation
_exptl_crystal_description prism
_exptl_crystal_F_000 881.14
_exptl_crystal_size_max 0.38
_exptl_crystal_size_mid 0.25
_exptl_crystal_size_min 0.10
_refine_diff_density_max 0.30
_refine_diff_density_min -0.31
_refine_ls_extinction_method none
_refine_ls_goodness_of_fit_all 1.00
_refine_ls_goodness_of_fit_obs 1.00
_refine_ls_hydrogen_treatment 'H-atom coordinates and U~iso~ not refined'
_refine_ls_matrix_type full
_refine_ls_number_constraints 0
_refine_ls_number_parameters 271
_refine_ls_number_reflns 3077
_refine_ls_number_restraints 0
_refine_ls_R_factor_all 0.063
_refine_ls_R_factor_obs 0.063
_refine_ls_shift/esd_max 0.000
_refine_ls_structure_factor_coef F
_refine_ls_weighting_details 'w = 1/[\s^2^(F) + 0.0008F^2^]'
_refine_ls_weighting_scheme calc
_refine_ls_wR_factor_all 0.047
_refine_ls_wR_factor_obs 0.047
_reflns_number_observed 3077
_reflns_number_total 3077
_reflns_observed_criterion Inet>0.0\s(Inet)
_cod_data_source_file bk1014.cif
_cod_data_source_block global
_cod_depositor_comments
;
The following automatic conversions were performed:
'_symmetry_cell_setting' value 'Monoclinic' changed to 'monoclinic'
according to '/home/saulius/struct/CIF-dictionaries/cif_core.dic'
dictionary named 'cif_core.dic' version 2.4.1 from 2010-06-29.

Automatic conversion script
Id: cif_fix_enum 1527 2010-12-29 10:47:43Z saulius 

The following automatic conversions were performed:

'_atom_site_thermal_displace_type' tag value 'Uij' was replaced with
'Uani' value 30 times.

Automatic conversion script
Id: cif_fix_values 1646 2011-03-28 12:23:43Z adriana 

The following automatic conversions were performed:

'_symmetry_cell_setting' value 'Monoclinic' changed to 'monoclinic'
according to /home/saulius/struct/CIF-dictionaries/cif_core.dic
dictionary named 'cif_core.dic' version 2.4.1 from 2010-06-29.

Automatic conversion script
Id: cif_fix_values 1715 2011-07-08 13:25:40Z adriana 

The following automatic conversions were performed:

'_refine_ls_weighting_scheme' value '1/[\s^2^(F) + 0.0008F^2^]' was
changed to 'calc'. New tag '_refine_ls_weighting_details' was
created. The value of the new tag was set to 'w = 1/[\s^2^(F) +
0.0008F^2^]'.

Automatic conversion script
Id: cif_fix_values 3143 2015-03-26 13:38:13Z robertas 
;
_cod_original_sg_symbol_H-M 'P 21/n'
_cod_original_formula_sum 'K C18 H10 N5 O6 '
_cod_database_code 2010082

loop_
_symmetry_equiv_pos_as_xyz
x,y,z
-x,-y,-z
1/2-x,1/2+y,1/2-z
1/2+x,1/2-y,1/2+z

loop_
_atom_site_aniso_label
_atom_site_aniso_U_11
_atom_site_aniso_U_22
_atom_site_aniso_U_33
_atom_site_aniso_U_12
_atom_site_aniso_U_13
_atom_site_aniso_U_23
K 0.0430(10) 0.0360(10) 0.0590(10) -0.0040(10) 0.0270(10) -0.0060(10)
O1 0.0610(10) 0.0340(10) 0.0510(10) -0.0090(10) 0.0350(10) -0.0050(10)
O2 0.0850(10) 0.0430(10) 0.0660(10) -0.0160(10) 0.0540(10) -0.0240(10)
O3 0.0800(10) 0.0660(10) 0.0440(10) -0.0210(10) 0.0360(10) -0.0060(10)
O4 0.0760(10) 0.0550(10) 0.0630(10) -0.0260(10) 0.0340(10) -0.0010(10)
O5 0.0750(10) 0.0450(10) 0.0550(10) -0.0180(10) 0.0250(10) -0.0220(10)
O6 0.0660(10) 0.0660(10) 0.0380(10) -0.0170(10) 0.0060(10) 0.0030(10)
N1 0.0400(10) 0.0370(10) 0.0380(10) -0.0040(10) 0.0200(10) -0.0080(10)
N2 0.0440(10) 0.0520(10) 0.0390(10) -0.0120(10) 0.0190(10) 0.0000(10)
N3 0.0390(10) 0.0470(10) 0.0380(10) -0.0110(10) 0.0140(10) -0.0120(10)
N4 0.0430(10) 0.0370(10) 0.0390(10) -0.0090(10) 0.0230(10) -0.0130(10)
N5 0.0460(10) 0.0390(10) 0.0310(10) -0.0010(10) 0.0190(10) -0.0090(10)
C1 0.0340(10) 0.0310(10) 0.0330(10) -0.0020(10) 0.0140(10) -0.0040(10)
C2 0.0340(10) 0.0310(10) 0.0360(10) -0.0050(10) 0.0160(10) -0.0060(10)
C3 0.0330(10) 0.0420(10) 0.0330(10) -0.0050(10) 0.0150(10) -0.0080(10)
C4 0.0360(10) 0.0400(10) 0.0350(10) -0.0080(10) 0.0170(10) -0.0020(10)
C5 0.0360(10) 0.0350(10) 0.0410(10) -0.0070(10) 0.0150(10) -0.0040(10)
C6 0.0340(10) 0.0360(10) 0.0330(10) -0.0040(10) 0.0120(10) -0.0070(10)
C7 0.0370(10) 0.0380(10) 0.0380(10) -0.0080(10) 0.0170(10) -0.0060(10)
C8 0.0530(10) 0.0410(10) 0.0510(10) -0.0020(10) 0.0240(10) -0.0060(10)
C9 0.061(2) 0.0440(10) 0.0510(10) -0.0060(10) 0.0200(10) 0.0030(10)
C10 0.067(2) 0.053(2) 0.0390(10) -0.0080(10) 0.0240(10) 0.0020(10)
C11 0.058(2) 0.0500(10) 0.0380(10) -0.0050(10) 0.0240(10) -0.0050(10)
C12 0.0420(10) 0.0390(10) 0.0370(10) -0.0050(10) 0.0200(10) -0.0080(10)
C13 0.0380(10) 0.0430(10) 0.0360(10) -0.0010(10) 0.0180(10) -0.0050(10)
C14 0.061(2) 0.0540(10) 0.0420(10) 0.0100(10) 0.0280(10) -0.0070(10)
C15 0.063(2) 0.054(2) 0.0490(10) 0.0180(10) 0.0230(10) 0.0000(10)
C16 0.056(2) 0.052(2) 0.0410(10) 0.0100(10) 0.0170(10) 0.0060(10)
C17 0.0500(10) 0.052(2) 0.0310(10) 0.0040(10) 0.0180(10) -0.0010(10)
C18 0.0330(10) 0.0380(10) 0.0340(10) -0.0040(10) 0.0130(10) -0.0070(10)

loop_
_atom_site_label
_atom_site_fract_x
_atom_site_fract_y
_atom_site_fract_z
_atom_site_U_iso_or_equiv
_atom_site_thermal_displace_type
_atom_site_calc_flag
_atom_site_refinement_flags
_atom_site_type_symbol
K -0.07260(10) 0.11250(10) 0.09690(10) 0.0440(10) Uani ? . K
O1 0.1464(2) 0.06370(10) 0.04940(10) 0.0440(10) Uani ? . O
O2 0.2185(2) 0.06040(10) -0.08480(10) 0.0570(10) Uani ? . O
O3 0.3491(2) 0.33760(10) -0.22340(10) 0.0600(10) Uani ? . O
O4 0.3937(2) 0.47080(10) -0.1266(2) 0.0630(10) Uani ? . O
O5 0.4105(2) 0.46600(10) 0.2635(2) 0.0580(10) Uani ? . O
O6 0.4205(2) 0.32060(10) 0.3290(2) 0.0610(10) Uani ? . O
N1 0.1977(2) 0.10450(10) -0.0088(2) 0.0370(10) Uani ? . N
N2 0.3592(2) 0.38500(10) -0.1384(2) 0.0440(10) Uani ? . N
N3 0.3877(2) 0.37870(10) 0.2504(2) 0.0420(10) Uani ? . N
N4 0.1543(2) 0.23350(10) 0.1576(2) 0.0370(10) Uani ? . N
N5 0.1515(2) 0.29490(10) 0.24550(10) 0.0380(10) Uani ? . N
C1 0.2354(2) 0.25810(10) 0.1093(2) 0.0330(10) Uani ? . C
C2 0.2377(2) 0.20440(10) 0.0112(2) 0.0330(10) Uani ? . C
C3 0.2774(2) 0.2461(2) -0.0679(2) 0.0350(10) Uani ? . C
C4 0.3268(2) 0.3401(2) -0.0515(2) 0.0360(10) Uani ? . C
C5 0.3592(2) 0.3856(2) 0.0540(2) 0.0370(10) Uani ? . C
C6 0.3237(2) 0.3426(2) 0.1338(2) 0.0350(10) Uani ? . C
C7 0.1627(2) 0.2547(2) 0.3490(2) 0.0370(10) Uani ? . C
C8 0.2146(3) 0.1652(2) 0.3939(2) 0.047(2) Uani ? . C
C9 0.2209(3) 0.1430(2) 0.5025(2) 0.053(2) Uani ? . C
C10 0.1761(3) 0.2087(2) 0.5628(2) 0.052(2) Uani ? . C
C11 0.1236(3) 0.2974(2) 0.5168(2) 0.047(2) Uani ? . C
C12 0.1168(2) 0.3218(2) 0.4075(2) 0.0380(10) Uani ? . C
C13 0.0725(2) 0.4056(2) 0.3353(2) 0.0380(10) Uani ? . C
C14 0.0178(3) 0.4949(2) 0.3455(2) 0.050(2) Uani ? . C
C15 -0.0105(3) 0.5623(2) 0.2608(2) 0.055(2) Uani ? . C
C16 0.0133(3) 0.5432(2) 0.1636(2) 0.0500(10) Uani ? . C
C17 0.0646(2) 0.4550(2) 0.1482(2) 0.0440(10) Uani ? . C
C18 0.0943(2) 0.3866(2) 0.2344(2) 0.0350(10) Uani ? . C
H3 0.270 0.209 -0.138 0.0459 Uiso ? . H
H5 0.408 0.449 0.071 0.0473 Uiso ? . H
H8 0.246 0.119 0.349 0.0586 Uiso ? . H
H9 0.259 0.079 0.538 0.0619 Uiso ? . H
H10 0.180 0.191 0.640 0.0631 Uiso ? . H
H11 0.090 0.344 0.560 0.0585 Uiso ? . H
H14 0.000 0.509 0.415 0.0624 Uiso ? . H
H15 -0.049 0.626 0.269 0.0654 Uiso ? . H
H16 -0.008 0.594 0.102 0.0597 Uiso ? . H
H17 0.080 0.441 0.077 0.0544 Uiso ? . H

loop_
_atom_type_symbol
_atom_type_scat_dispersion_real
_atom_type_scat_dispersion_imag
_atom_type_scat_source
K 0.179 0.250 'International Tables Vol. IV Table 2.2B'
C 0.002 0.002 'International Tables Vol. IV Table 2.2B'
H 0.000 0.000 'International Tables Vol. IV Table 2.2B'
N 0.004 0.003 'International Tables Vol. IV Table 2.2B'
O 0.008 0.006 'International Tables Vol. IV Table 2.2B'

loop_
_geom_angle_atom_site_label_1
_geom_angle_atom_site_label_2
_geom_angle_atom_site_label_3
_geom_angle_site_symmetry_1
_geom_angle_site_symmetry_3
_geom_angle
_geom_angle_publ_flag
O1 K O1 . 2_555 72.90(10) ?
O1 K O2 . 2_555 107.10(10) ?
O1 K O3 . 4_455 143.10(10) ?
O1 K O5 . 3_545 65.40(10) ?
O1 K N4 . . 57.90(10) ?
O1 K O2 2_555 2_555 43.20(10) ?
O1 K O3 2_555 4_455 127.80(10) ?
O1 K O5 2_555 3_545 75.70(10) ?
O1 K N4 2_555 . 130.20(10) ?
O2 K O3 2_555 4_455 84.70(10) ?
O2 K O5 2_555 3_545 68.00(10) ?
O2 K N4 2_555 . 157.30(10) ?
O3 K O5 4_455 3_545 88.80(10) ?
O3 K N4 4_455 . 98.30(10) ?
N4 K O5 . 3_545 89.50(10) ?
O1 N1 O2 . . 120.9(2) yes
O1 N1 C2 . . 120.7(2) yes
O2 N1 C2 . . 118.3(2) yes
O3 N2 O4 . . 122.3(2) yes
O3 N2 C4 . . 119.1(2) yes
O4 N2 C4 . . 118.6(2) yes
O5 N3 O6 . . 123.7(2) yes
C6 N3 O5 . . 117.7(2) yes
C6 N3 O6 . . 118.5(2) yes
N5 N4 C1 . . 116.6(2) yes
N4 N5 C18 . . 127.8(2) yes
C7 N5 N4 . . 119.3(2) yes
C7 N5 C18 . . 109.1(2) yes
N4 C1 C2 . . 121.0(2) yes
N4 C1 C6 . . 128.1(2) yes
C6 C1 C2 . . 110.7(2) yes
N1 C2 C1 . . 122.1(2) yes
N1 C2 C3 . . 115.7(2) yes
C1 C2 C3 . . 122.2(2) yes
C2 C3 C4 . . 119.9(2) yes
N2 C4 C3 . . 119.3(2) yes
N2 C4 C5 . . 120.2(2) yes
C5 C4 C3 . . 120.0(2) yes
C6 C5 C4 . . 118.9(2) yes
N3 C6 C1 . . 119.9(2) yes
N3 C6 C5 . . 116.7(2) yes
C5 C6 C1 . . 123.1(2) yes
N5 C7 C8 . . 128.0(2) yes
C12 C7 N5 . . 108.9(2) yes
C12 C7 C8 . . 123.1(2) yes
C7 C8 C9 . . 117.2(2) yes
C8 C9 C10 . . 120.9(2) yes
C11 C10 C9 . . 121.3(2) yes
C12 C11 C10 . . 118.9(2) yes
C7 C12 C11 . . 118.6(2) yes
C7 C12 C13 . . 107.1(2) yes
C13 C12 C11 . . 134.4(2) yes
C12 C13 C14 . . 134.3(2) yes
C12 C13 C18 . . 107.2(2) yes
C18 C13 C14 . . 118.5(2) yes
C13 C14 C15 . . 119.9(2) yes
C16 C15 C14 . . 120.8(3) yes
C15 C16 C17 . . 121.5(2) yes
C18 C17 C16 . . 117.9(2) yes
N5 C18 C17 . . 130.9(2) yes
C13 C18 N5 . . 107.7(2) yes
C13 C18 C17 . . 121.4(2) yes

loop_
_geom_bond_atom_site_label_1
_geom_bond_atom_site_label_2
_geom_bond_site_symmetry_1
_geom_bond_site_symmetry_2
_geom_bond_distance
_geom_bond_publ_flag
K O1 . . 2.761(2) yes
K N4 . . 2.820(2) yes
K O1 . 2_555 2.973(2) yes
K O2 . 2_555 2.835(2) yes
K O3 . 4_455 2.822(2) yes
K O5 . 3_545 2.804(2) yes
K C7 . 4_454 3.794(2) yes
K C8 . 4_454 4.086(3) yes
K C9 . 4_454 3.965(3) yes
K C10 . 4_454 3.577(3) yes
K C11 . 4_454 3.290(3) yes
K C12 . 4_454 3.403(3) yes
O1 N1 . . 1.225(2) yes
O3 N2 . . 1.230(3) yes
N1 O2 . . 1.236(2) yes
N1 C2 . . 1.439(3) yes
N2 O4 . . 1.233(3) yes
N2 C4 . . 1.428(3) yes
N3 C6 . . 1.455(3) yes
N3 O5 . . 1.227(3) yes
N3 O6 . . 1.220(3) yes
N4 C1 . . 1.303(3) yes
N5 N4 . . 1.413(2) yes
N5 C18 . . 1.392(3) yes
C2 C1 . . 1.460(3) yes
C2 C3 . . 1.368(3) yes
C3 C4 . . 1.388(3) yes
C5 C4 . . 1.396(3) yes
C5 C6 . . 1.356(3) yes
C6 C1 . . 1.463(3) yes
C7 N5 . . 1.389(3) yes
C7 C8 . . 1.383(3) yes
C7 C12 . . 1.397(3) yes
C8 C9 . . 1.389(4) yes
C10 C9 . . 1.394(3) yes
C11 C10 . . 1.378(4) yes
C12 C11 . . 1.404(3) yes
C12 C13 . . 1.436(3) yes
C13 C14 . . 1.396(4) yes
C13 C18 . . 1.418(3) yes
C15 C14 . . 1.364(4) yes
C15 C16 . . 1.386(4) yes
C16 C17 . . 1.384(3) yes
C18 C17 . . 1.385(3) yes

loop_
_geom_torsion_atom_site_label_1
_geom_torsion_atom_site_label_2
_geom_torsion_atom_site_label_3
_geom_torsion_atom_site_label_4
_geom_torsion
_geom_torsion_publ_flag
K O1 N1 O2 -127.50(10) ?
K O1 N1 C2 53.70(10) ?
K N4 C1 C2 -14.10(10) ?
K N4 C1 C6 159.8(2) ?
O1 K N4 N5 -159.20(10) ?
O1 K N4 C1 38.90(10) ?
N4 K O1 N1 -60.50(10) ?
C7 N5 N4 K 63.40(10) ?
C18 N5 N4 K -92.40(10) ?
O1 N1 C2 C1 8.00(10) ?
O1 N1 C2 C3 -171.7(2) ?
O2 N1 C2 C1 -170.9(2) ?
O2 N1 C2 C3 9.50(10) ?
O3 N2 C4 C3 -3.70(10) ?
O3 N2 C4 C5 168.7(2) ?
O4 N2 C4 C3 174.8(2) ?
O4 N2 C4 C5 -12.80(10) ?
O5 N3 C6 C1 -149.2(2) ?
O5 N3 C6 C5 36.10(10) ?
O6 N3 C6 C1 33.90(10) ?
O6 N3 C6 C5 -140.9(2) ?
N1 C2 C1 N4 -25.90(10) ?
N1 C2 C1 C6 159.2(2) ?
N1 C2 C3 C4 -175.4(2) ?
N3 C6 C1 N4 34.90(10) ?
N3 C6 C1 C2 -150.6(2) ?
N4 N5 C18 C13 159.3(2) ?
N4 N5 C18 C17 -23.20(10) ?
N5 N4 C1 C2 -174.7(2) ?
N5 N4 C1 C6 -0.80(10) ?
N5 C7 C8 C9 177.0(3) ?
N5 C7 C12 C11 -177.8(2) ?
N5 C7 C12 C13 1.50(10) ?
N5 C18 C17 C16 -176.8(3) ?
C1 C2 C3 C4 4.90(10) yes
C2 C3 C4 N2 -175.8(2) ?
C2 C3 C4 C5 11.80(10) yes
C3 C2 C1 N4 153.7(2) ?
C3 C2 C1 C6 -21.20(10) yes
C4 C5 C6 N3 164.9(2) ?
C4 C5 C6 C1 -9.60(10) yes
C5 C6 C1 N4 -150.7(2) ?
C5 C6 C1 C2 23.80(10) yes
C6 C5 C4 N2 178.1(2) ?
C6 C5 C4 C3 -9.50(10) yes
C7 N5 N4 C1 -130.8(2) ?
C7 N5 C18 C13 1.60(10) ?
C7 N5 C18 C17 179.1(2) ?
C7 C8 C9 C10 0.20(10) ?
C7 C12 C11 C10 0.50(10) ?
C7 C12 C13 C14 -179.9(3) ?
C7 C12 C13 C18 -0.50(10) ?
C8 C7 N5 N4 20.50(10) ?
C8 C7 N5 C18 -179.5(2) ?
C8 C7 C12 C11 0.00(10) ?
C8 C7 C12 C13 179.2(3) ?
C11 C10 C9 C8 0.30(10) ?
C11 C12 C13 C14 -0.80(10) ?
C11 C12 C13 C18 178.6(3) ?
C12 C7 N5 N4 -161.9(2) ?
C12 C7 N5 C18 -2.00(10) ?
C12 C7 C8 C9 -0.30(10) ?
C12 C11 C10 C9 -0.70(10) ?
C12 C13 C18 N5 -0.70(10) ?
C12 C13 C14 C15 177.8(3) ?
C12 C13 C18 C17 -178.4(2) ?
C13 C12 C11 C10 -178.5(3) ?
C13 C18 C17 C16 0.30(10) ?
C14 C13 C18 N5 178.8(2) ?
C14 C13 C18 C17 1.10(10) ?
C14 C15 C16 C17 0.90(10) ?
C15 C16 C17 C18 -1.30(10) ?
C16 C15 C14 C13 0.60(10) ?
C18 N5 N4 C1 73.4(2) ?
C18 C13 C14 C15 -1.60(10) ?
